data_7008648
loop_
_publ_author_name
'Braga, Dario'
'Polito, Marco'
'Giaffreda, Stefano L.'
'Grepioni, Fabrizia'

_publ_section_title
;
 Novel organometallic building blocks for molecular crystal
 engineering. Part 4. Synthesis and characterization of mono- and
 bis-amido derivatives of [Co(III)(eta5-C5H4COOH)2]+ and their
 utilization as ligands.
;
_journal_issue 16
_journal_name_full 'Dalton transactions (Cambridge, England : 2003)'
_journal_page_first 2766
_journal_page_last 2773
_journal_paper_doi 10.1039/b505521k
_journal_year 2005
_chemical_formula_sum 'C24 H20 Co F6 N6 O4 P'
_chemical_formula_weight 660.36
_chemical_name_systematic
;
?
;
_space_group_IT_number 2
_symmetry_cell_setting triclinic
_symmetry_space_group_name_Hall '-P 1'
_symmetry_space_group_name_H-M 'P -1'
_atom_sites_solution_hydrogens geom
_atom_sites_solution_primary direct
_atom_sites_solution_secondary difmap
_audit_creation_method SHELXL-97
_cell_angle_alpha 105.7620(10)
_cell_angle_beta 90.1450(10)
_cell_angle_gamma 101.5180(10)
_cell_formula_units_Z 2
_cell_length_a 7.7355(2)
_cell_length_b 13.1359(4)
_cell_length_c 13.5350(4)
_cell_measurement_temperature 293(2)
_cell_volume 1294.61(6)
_computing_structure_refinement 'SHELXL-97 (Sheldrick, 1997)'
_computing_structure_solution 'SHELXS-97 (Sheldrick, 1990)'
_diffrn_ambient_temperature 293(2)
_diffrn_measured_fraction_theta_full 0.995
_diffrn_measured_fraction_theta_max 0.995
_diffrn_radiation_monochromator graphite
_diffrn_radiation_source 'fine-focus sealed tube'
_diffrn_radiation_type MoK\a
_diffrn_radiation_wavelength 0.71073
_diffrn_reflns_av_R_equivalents 0.0511
_diffrn_reflns_av_sigmaI/netI 0.0464
_diffrn_reflns_limit_h_max 9
_diffrn_reflns_limit_h_min -9
_diffrn_reflns_limit_k_max 15
_diffrn_reflns_limit_k_min -15
_diffrn_reflns_limit_l_max 16
_diffrn_reflns_limit_l_min -16
_diffrn_reflns_number 10464
_diffrn_reflns_theta_full 25.04
_diffrn_reflns_theta_max 25.04
_diffrn_reflns_theta_min 1.57
_exptl_absorpt_coefficient_mu 0.813
_exptl_absorpt_correction_T_max 1.000
_exptl_absorpt_correction_T_min 0.846
_exptl_absorpt_correction_type psi-scan
_exptl_crystal_density_diffrn 1.694
_exptl_crystal_density_method 'not measured'
_exptl_crystal_F_000 668
_exptl_crystal_size_max 0.24
_exptl_crystal_size_mid 0.18
_exptl_crystal_size_min 0.16
_refine_diff_density_max 0.769
_refine_diff_density_min -0.451
_refine_diff_density_rms 0.085
_refine_ls_extinction_coef 0.0000(14)
_refine_ls_extinction_expression Fc^*^=kFc[1+0.001xFc^2^\l^3^/sin(2\q)]^-1/4^
_refine_ls_extinction_method SHELXL
_refine_ls_goodness_of_fit_ref 0.985
_refine_ls_hydrogen_treatment mixed
_refine_ls_matrix_type full
_refine_ls_number_parameters 366
_refine_ls_number_reflns 4557
_refine_ls_number_restraints 0
_refine_ls_restrained_S_all 0.985
_refine_ls_R_factor_all 0.0606
_refine_ls_R_factor_gt 0.0498
_refine_ls_shift/su_max 0.008
_refine_ls_shift/su_mean 0.002
_refine_ls_structure_factor_coef Fsqd
_refine_ls_weighting_details 'calc w=1/[\s^2^(Fo^2^)+(0.0994P)^2^+0.3259P] where P=(Fo^2^+2Fc^2^)/3'
_refine_ls_weighting_scheme calc
_refine_ls_wR_factor_gt 0.1357
_refine_ls_wR_factor_ref 0.1454
_reflns_number_gt 3719
_reflns_number_total 4557
_reflns_threshold_expression >2sigma(I)
_cod_data_source_file b505521k.txt
_cod_data_source_block 5_[Co(C5H4-CONHC2N3(C5H4N)2)(C5H4-COOH)]+[PF6]-
_cod_depositor_comments
;
The following automatic conversions were performed:
'_symmetry_cell_setting' value 'Triclinic' changed to 'triclinic'
according to '/home/saulius/struct/CIF-dictionaries/cif_core.dic'
dictionary named 'cif_core.dic' version 2.4.1 from
2010-06-29.

'_exptl_absorpt_correction_type' value 'Psi-scan' changed to
'psi-scan' according to
'/home/saulius/struct/CIF-dictionaries/cif_core.dic' dictionary named
'cif_core.dic' version 2.4.1 from 2010-06-29.

Automatic conversion script
Id: cif_fix_enum 1527 2010-12-29 10:47:43Z saulius 
;
_cod_original_sg_symbol_H-M P-1
_cod_database_code 7008648

loop_
_symmetry_equiv_pos_as_xyz
'x, y, z'
'-x, -y, -z'

loop_
_atom_site_label
_atom_site_type_symbol
_atom_site_fract_x
_atom_site_fract_y
_atom_site_fract_z
_atom_site_U_iso_or_equiv
_atom_site_adp_type
_atom_site_occupancy
_atom_site_symmetry_multiplicity
_atom_site_calc_flag
_atom_site_refinement_flags
_atom_site_disorder_assembly
_atom_site_disorder_group
Co1 Co 0.45384(6) 0.71323(3) 0.41430(3) 0.03302(18) Uani 1 1 d . . .
C1 C 0.5454(2) 0.85366(19) 0.37820(17) 0.0425(8) Uani 1 1 d G . .
H1 H 0.6588 0.8768 0.3593 0.051 Uiso 1 1 calc R . .
C2 C 0.4880(3) 0.87518(19) 0.47998(14) 0.0520(10) Uani 1 1 d G . .
H2 H 0.5572 0.9149 0.5394 0.062 Uiso 1 1 calc R . .
C3 C 0.3063(3) 0.8254(2) 0.47504(14) 0.0508(10) Uani 1 1 d G . .
H3 H 0.2356 0.8268 0.5307 0.061 Uiso 1 1 calc R . .
C4 C 0.2514(2) 0.77312(19) 0.37021(16) 0.0396(8) Uani 1 1 d G . .
H4 H 0.1384 0.7343 0.3452 0.048 Uiso 1 1 calc R . .
C5 C 0.3991(3) 0.79059(19) 0.31036(12) 0.0330(7) Uani 1 1 d G . .
C6 C 0.4134(4) 0.7471(2) 0.1975(2) 0.0310(7) Uani 1 1 d . . .
C7 C 0.2589(4) 0.5379(2) 0.0116(2) 0.0315(7) Uani 1 1 d . . .
C8 C 0.2990(4) 0.6820(3) -0.0442(2) 0.0322(7) Uani 1 1 d . . .
C9 C 0.3044(4) 0.7916(3) -0.0527(2) 0.0345(7) Uani 1 1 d . . .
C10 C 0.2311(5) 0.8667(3) 0.0154(3) 0.0450(8) Uani 1 1 d . . .
H10 H 0.1800 0.8511 0.0731 0.054 Uiso 1 1 calc R . .
C11 C 0.2335(6) 0.9661(3) -0.0024(3) 0.0535(10) Uani 1 1 d . . .
H11 H 0.1824 1.0175 0.0424 0.064 Uiso 1 1 calc R . .
C12 C 0.3133(6) 0.9872(3) -0.0877(3) 0.0556(10) Uani 1 1 d . . .
H12 H 0.3203 1.0538 -0.1009 0.067 Uiso 1 1 calc R . .
C13 C 0.3820(6) 0.9074(3) -0.1525(3) 0.0547(10) Uani 1 1 d . . .
H13 H 0.4333 0.9211 -0.2109 0.066 Uiso 1 1 calc R . .
C14 C 0.2114(4) 0.4631(2) 0.0759(2) 0.0312(7) Uani 1 1 d . . .
C15 C 0.2626(5) 0.3653(3) 0.0526(3) 0.0438(8) Uani 1 1 d . . .
H15 H 0.3312 0.3451 -0.0028 0.053 Uiso 1 1 calc R . .
C16 C 0.2087(6) 0.2976(3) 0.1145(3) 0.0541(10) Uani 1 1 d . . .
H16 H 0.2433 0.2316 0.1020 0.065 Uiso 1 1 calc R . .
C17 C 0.1043(5) 0.3285(3) 0.1940(3) 0.0511(9) Uani 1 1 d . . .
H17 H 0.0656 0.2839 0.2359 0.061 Uiso 1 1 calc R . .
C18 C 0.0586(5) 0.4272(3) 0.2102(3) 0.0458(9) Uani 1 1 d . . .
H18 H -0.0137 0.4475 0.2637 0.055 Uiso 1 1 calc R . .
C19 C 0.6269(3) 0.6620(2) 0.49338(17) 0.0447(8) Uani 1 1 d G . .
H19 H 0.7149 0.7058 0.5422 0.054 Uiso 1 1 calc R . .
C20 C 0.6462(3) 0.6236(2) 0.38614(18) 0.0525(10) Uani 1 1 d G . .
H20 H 0.7489 0.6378 0.3524 0.063 Uiso 1 1 calc R . .
C21 C 0.4809(4) 0.5596(2) 0.33955(13) 0.0545(11) Uani 1 1 d G . .
H21 H 0.4565 0.5246 0.2699 0.065 Uiso 1 1 calc R . .
C22 C 0.3596(3) 0.55844(19) 0.41799(18) 0.0484(9) Uani 1 1 d G . .
H22 H 0.2417 0.5225 0.4087 0.058 Uiso 1 1 calc R . .
C23 C 0.4498(3) 0.6217(2) 0.51306(14) 0.0410(8) Uani 1 1 d G . .
C24 C 0.3675(6) 0.6476(3) 0.6143(3) 0.0485(9) Uani 1 1 d . . .
N1 N 0.2570(4) 0.7081(2) 0.14222(19) 0.0316(6) Uani 1 1 d . . .
H100 H 0.165(4) 0.700(2) 0.166(2) 0.022(8) Uiso 1 1 d . . .
N2 N 0.2586(3) 0.6460(2) 0.04122(18) 0.0307(6) Uani 1 1 d . . .
N3 N 0.2956(4) 0.5095(2) -0.0851(2) 0.0368(6) Uani 1 1 d . . .
N4 N 0.3214(4) 0.6006(2) -0.1205(2) 0.0374(6) Uani 1 1 d . . .
N5 N 0.3799(4) 0.8111(2) -0.1371(2) 0.0431(7) Uani 1 1 d . . .
N6 N 0.1111(4) 0.4957(2) 0.1543(2) 0.0408(7) Uani 1 1 d . . .
O1 O 0.5548(3) 0.7493(2) 0.15912(18) 0.0477(6) Uani 1 1 d . . .
O2 O 0.4864(4) 0.6973(2) 0.68939(19) 0.0598(7) Uani 1 1 d . . .
H200 H 0.4468 0.7358 0.7629 0.050 Uiso 1 1 d . . .
O3 O 0.2123(5) 0.6237(3) 0.6215(2) 0.0786(10) Uani 1 1 d . . .
P1 P 0.05355(14) 0.01912(8) 0.30621(8) 0.0502(3) Uani 1 1 d . . .
F1 F -0.0225(5) -0.0745(3) 0.2048(2) 0.1005(10) Uani 1 1 d . . .
F2 F 0.0944(6) 0.0948(3) 0.2360(4) 0.1321(16) Uani 1 1 d . . .
F3 F 0.0005(5) -0.0674(3) 0.3688(3) 0.1119(12) Uani 1 1 d . . .
F4 F -0.1396(4) 0.0438(3) 0.3208(2) 0.0957(10) Uani 1 1 d . . .
F5 F 0.1183(6) 0.1063(4) 0.4086(3) 0.1474(18) Uani 1 1 d . . .
F6 F 0.2388(4) -0.0139(3) 0.2898(3) 0.1135(12) Uani 1 1 d . . .
O100 O -0.0882(3) 0.69225(19) 0.2080(2) 0.0470(6) Uani 1 1 d . . .
H101 H -0.1618 0.6352 0.1777 0.050 Uiso 1 1 d . . .
H102 H -0.1351 0.7445 0.2034 0.050 Uiso 1 1 d . . .

loop_
_atom_site_aniso_label
_atom_site_aniso_U_11
_atom_site_aniso_U_22
_atom_site_aniso_U_33
_atom_site_aniso_U_23
_atom_site_aniso_U_13
_atom_site_aniso_U_12
Co1 0.0477(3) 0.0309(3) 0.0232(3) 0.00741(18) 0.00635(18) 0.0147(2)
C1 0.055(2) 0.0308(17) 0.0418(19) 0.0144(15) -0.0036(17) 0.0042(15)
C2 0.091(3) 0.0303(18) 0.0313(18) -0.0024(15) -0.0112(19) 0.0203(19)
C3 0.074(3) 0.058(2) 0.0294(18) 0.0092(17) 0.0127(18) 0.039(2)
C4 0.0468(19) 0.0460(19) 0.0308(17) 0.0086(15) 0.0069(15) 0.0232(16)
C5 0.0459(18) 0.0303(16) 0.0273(16) 0.0093(13) 0.0041(14) 0.0164(14)
C6 0.0387(17) 0.0288(16) 0.0281(16) 0.0097(13) 0.0062(14) 0.0105(13)
C7 0.0335(16) 0.0325(16) 0.0273(16) 0.0060(13) 0.0033(13) 0.0070(13)
C8 0.0339(16) 0.0383(17) 0.0241(15) 0.0101(13) 0.0034(13) 0.0046(13)
C9 0.0365(16) 0.0401(18) 0.0263(16) 0.0095(14) -0.0015(13) 0.0064(14)
C10 0.055(2) 0.048(2) 0.0373(19) 0.0158(16) 0.0085(16) 0.0165(17)
C11 0.066(2) 0.044(2) 0.054(2) 0.0112(18) 0.001(2) 0.0199(19)
C12 0.071(3) 0.046(2) 0.056(2) 0.0234(19) -0.006(2) 0.013(2)
C13 0.075(3) 0.055(2) 0.040(2) 0.0244(18) 0.0049(19) 0.010(2)
C14 0.0317(15) 0.0303(16) 0.0309(16) 0.0072(13) 0.0010(13) 0.0068(13)
C15 0.0464(19) 0.043(2) 0.044(2) 0.0113(16) 0.0070(16) 0.0170(16)
C16 0.064(2) 0.038(2) 0.066(3) 0.0208(19) 0.002(2) 0.0154(18)
C17 0.051(2) 0.049(2) 0.059(2) 0.0304(19) 0.0001(19) 0.0008(17)
C18 0.0429(19) 0.052(2) 0.045(2) 0.0219(17) 0.0103(16) 0.0049(16)
C19 0.056(2) 0.050(2) 0.0389(19) 0.0204(16) 0.0057(16) 0.0248(18)
C20 0.068(3) 0.062(2) 0.044(2) 0.0229(19) 0.0198(19) 0.040(2)
C21 0.101(3) 0.039(2) 0.0296(18) 0.0055(15) 0.009(2) 0.034(2)
C22 0.074(3) 0.0311(18) 0.040(2) 0.0103(15) 0.0005(18) 0.0081(17)
C23 0.063(2) 0.0344(18) 0.0306(17) 0.0126(14) 0.0081(16) 0.0168(16)
C24 0.070(3) 0.048(2) 0.036(2) 0.0205(17) 0.0128(19) 0.0175(19)
N1 0.0355(15) 0.0370(15) 0.0215(13) 0.0062(11) 0.0101(11) 0.0080(12)
N2 0.0382(14) 0.0322(14) 0.0207(12) 0.0050(10) 0.0043(10) 0.0081(11)
N3 0.0456(15) 0.0330(14) 0.0291(14) 0.0052(11) 0.0054(12) 0.0066(12)
N4 0.0481(16) 0.0385(15) 0.0249(13) 0.0063(12) 0.0058(12) 0.0104(13)
N5 0.0575(18) 0.0437(16) 0.0292(15) 0.0140(13) 0.0073(13) 0.0077(14)
N6 0.0426(15) 0.0417(16) 0.0424(16) 0.0177(13) 0.0118(13) 0.0105(13)
O1 0.0365(13) 0.0667(17) 0.0357(13) 0.0070(12) 0.0089(11) 0.0113(12)
O2 0.0739(19) 0.0766(19) 0.0267(13) 0.0098(13) 0.0083(13) 0.0168(16)
O3 0.072(2) 0.111(3) 0.0476(17) 0.0255(18) 0.0200(16) 0.0031(19)
P1 0.0552(6) 0.0478(6) 0.0488(6) 0.0119(5) 0.0048(5) 0.0157(5)
F1 0.113(2) 0.094(2) 0.075(2) -0.0128(17) 0.0013(18) 0.0256(19)
F2 0.161(4) 0.109(3) 0.176(4) 0.105(3) 0.069(3) 0.052(3)
F3 0.131(3) 0.124(3) 0.116(3) 0.075(2) 0.040(2) 0.050(2)
F4 0.086(2) 0.124(3) 0.084(2) 0.0156(19) 0.0180(17) 0.0566(19)
F5 0.125(3) 0.147(4) 0.106(3) -0.046(3) -0.022(3) -0.006(3)
F6 0.0732(19) 0.159(3) 0.137(3) 0.068(3) 0.024(2) 0.056(2)
O100 0.0407(13) 0.0397(13) 0.0539(15) 0.0012(12) 0.0053(11) 0.0095(11)

loop_
_atom_type_symbol
_atom_type_description
_atom_type_scat_dispersion_real
_atom_type_scat_dispersion_imag
_atom_type_scat_source
C C 0.0033 0.0016 'International Tables Vol C Tables 4.2.6.8 and 6.1.1.4'
H H 0.0000 0.0000 'International Tables Vol C Tables 4.2.6.8 and 6.1.1.4'
Co Co 0.3494 0.9721 'International Tables Vol C Tables 4.2.6.8 and 6.1.1.4'
F F 0.0171 0.0103 'International Tables Vol C Tables 4.2.6.8 and 6.1.1.4'
N N 0.0061 0.0033 'International Tables Vol C Tables 4.2.6.8 and 6.1.1.4'
O O 0.0106 0.0060 'International Tables Vol C Tables 4.2.6.8 and 6.1.1.4'
P P 0.1023 0.0942 'International Tables Vol C Tables 4.2.6.8 and 6.1.1.4'

loop_
_geom_angle_atom_site_label_1
_geom_angle_atom_site_label_2
_geom_angle_atom_site_label_3
_geom_angle
_geom_angle_site_symmetry_1
_geom_angle_site_symmetry_3
_geom_angle_publ_flag
C23 Co1 C1 149.74(9) . . ?
C23 Co1 C2 115.71(8) . . ?
C1 Co1 C2 40.9 . . ?
C23 Co1 C19 41.0 . . ?
C1 Co1 C19 116.51(9) . . ?
C2 Co1 C19 105.72(9) . . ?
C23 Co1 C5 167.19(10) . . ?
C1 Co1 C5 40.9 . . ?
C2 Co1 C5 68.80(5) . . ?
C19 Co1 C5 151.42(9) . . ?
C23 Co1 C22 41.0 . . ?
C1 Co1 C22 167.94(9) . . ?
C2 Co1 C22 150.40(10) . . ?
C19 Co1 C22 68.81(5) . . ?
C5 Co1 C22 129.78(9) . . ?
C23 Co1 C3 106.38(8) . . ?
C1 Co1 C3 68.74(5) . . ?
C2 Co1 C3 40.8 . . ?
C19 Co1 C3 126.43(9) . . ?
C5 Co1 C3 68.63(5) . . ?
C22 Co1 C3 117.81(10) . . ?
C23 Co1 C4 127.97(9) . . ?
C1 Co1 C4 68.73(5) . . ?
C2 Co1 C4 68.64(5) . . ?
C19 Co1 C4 165.34(9) . . ?
C5 Co1 C4 40.8 . . ?
C22 Co1 C4 108.98(9) . . ?
C3 Co1 C4 40.7 . . ?
C23 Co1 C20 68.67(5) . . ?
C1 Co1 C20 107.89(9) . . ?
C2 Co1 C20 127.19(11) . . ?
C19 Co1 C20 40.7 . . ?
C5 Co1 C20 119.16(8) . . ?
C22 Co1 C20 68.49(5) . . ?
C3 Co1 C20 164.89(11) . . ?
C4 Co1 C20 153.27(10) . . ?
C23 Co1 C21 68.69(5) . . ?
C1 Co1 C21 129.26(10) . . ?
C2 Co1 C21 166.27(11) . . ?
C19 Co1 C21 68.48(5) . . ?
C5 Co1 C21 109.94(8) . . ?
C22 Co1 C21 40.7 . . ?
C3 Co1 C21 152.57(11) . . ?
C4 Co1 C21 119.97(10) . . ?
C20 Co1 C21 40.5 . . ?
C2 C1 C5 108.0 . . ?
C2 C1 Co1 69.71(9) . . ?
C5 C1 Co1 69.76(9) . . ?
C2 C1 H1 126.0 . . ?
C5 C1 H1 126.0 . . ?
Co1 C1 H1 126.1 . . ?
C3 C2 C1 108.0 . . ?
C3 C2 Co1 69.93(9) . . ?
C1 C2 Co1 69.35(9) . . ?
C3 C2 H2 126.0 . . ?
C1 C2 H2 126.0 . . ?
Co1 C2 H2 126.3 . . ?
C2 C3 C4 108.0 . . ?
C2 C3 Co1 69.27(9) . . ?
C4 C3 Co1 69.68(8) . . ?
C2 C3 H3 126.0 . . ?
C4 C3 H3 126.0 . . ?
Co1 C3 H3 126.6 . . ?
C5 C4 C3 108.0 . . ?
C5 C4 Co1 69.30(9) . . ?
C3 C4 Co1 69.63(9) . . ?
C5 C4 H4 126.0 . . ?
C3 C4 H4 126.0 . . ?
Co1 C4 H4 126.6 . . ?
C4 C5 C1 108.0 . . ?
C4 C5 C6 129.00(19) . . ?
C1 C5 C6 122.87(19) . . ?
C4 C5 Co1 69.93(9) . . ?
C1 C5 Co1 69.32(9) . . ?
C6 C5 Co1 123.04(17) . . ?
O1 C6 N1 123.2(3) . . ?
O1 C6 C5 122.1(3) . . ?
N1 C6 C5 114.7(2) . . ?
N3 C7 N2 109.3(3) . . ?
N3 C7 C14 125.1(3) . . ?
N2 C7 C14 125.4(3) . . ?
N4 C8 N2 109.1(3) . . ?
N4 C8 C9 124.4(3) . . ?
N2 C8 C9 126.4(3) . . ?
N5 C9 C10 122.0(3) . . ?
N5 C9 C8 114.2(3) . . ?
C10 C9 C8 123.7(3) . . ?
C9 C10 C11 119.6(3) . . ?
C9 C10 H10 120.2 . . ?
C11 C10 H10 120.2 . . ?
C12 C11 C10 118.6(4) . . ?
C12 C11 H11 120.7 . . ?
C10 C11 H11 120.7 . . ?
C13 C12 C11 118.1(4) . . ?
C13 C12 H12 120.9 . . ?
C11 C12 H12 120.9 . . ?
N5 C13 C12 124.1(4) . . ?
N5 C13 H13 118.0 . . ?
C12 C13 H13 118.0 . . ?
N6 C14 C15 123.5(3) . . ?
N6 C14 C7 115.4(3) . . ?
C15 C14 C7 121.0(3) . . ?
C14 C15 C16 117.9(3) . . ?
C14 C15 H15 121.1 . . ?
C16 C15 H15 121.1 . . ?
C17 C16 C15 119.7(3) . . ?
C17 C16 H16 120.2 . . ?
C15 C16 H16 120.2 . . ?
C16 C17 C18 118.1(3) . . ?
C16 C17 H17 121.0 . . ?
C18 C17 H17 121.0 . . ?
N6 C18 C17 124.2(4) . . ?
N6 C18 H18 117.9 . . ?
C17 C18 H18 117.9 . . ?
C20 C19 C23 108.0 . . ?
C20 C19 Co1 70.28(9) . . ?
C23 C19 Co1 69.09(9) . . ?
C20 C19 H19 126.0 . . ?
C23 C19 H19 126.0 . . ?
Co1 C19 H19 126.2 . . ?
C19 C20 C21 108.0 . . ?
C19 C20 Co1 69.03(9) . . ?
C21 C20 Co1 69.71(9) . . ?
C19 C20 H20 126.0 . . ?
C21 C20 H20 126.0 . . ?
Co1 C20 H20 126.8 . . ?
C22 C21 C20 108.0 . . ?
C22 C21 Co1 69.00(9) . . ?
C20 C21 Co1 69.76(9) . . ?
C22 C21 H21 126.0 . . ?
C20 C21 H21 126.0 . . ?
Co1 C21 H21 126.8 . . ?
C21 C22 C23 108.0 . . ?
C21 C22 Co1 70.29(9) . . ?
C23 C22 Co1 69.13(9) . . ?
C21 C22 H22 126.0 . . ?
C23 C22 H22 126.0 . . ?
Co1 C22 H22 126.2 . . ?
C22 C23 C19 108.0 . . ?
C22 C23 C24 125.4(2) . . ?
C19 C23 C24 126.4(2) . . ?
C22 C23 Co1 69.88(9) . . ?
C19 C23 Co1 69.93(9) . . ?
C24 C23 Co1 122.3(2) . . ?
O3 C24 O2 126.5(4) . . ?
O3 C24 C23 122.1(4) . . ?
O2 C24 C23 111.4(3) . . ?
C6 N1 N2 117.6(3) . . ?
C6 N1 H100 124(2) . . ?
N2 N1 H100 115(2) . . ?
C7 N2 C8 105.8(2) . . ?
C7 N2 N1 125.2(2) . . ?
C8 N2 N1 127.6(3) . . ?
C7 N3 N4 108.0(2) . . ?
C8 N4 N3 107.7(2) . . ?
C13 N5 C9 117.6(3) . . ?
C18 N6 C14 116.7(3) . . ?
C24 O2 H200 119.8 . . ?
F2 P1 F5 96.5(3) . . ?
F2 P1 F6 91.7(2) . . ?
F5 P1 F6 93.4(2) . . ?
F2 P1 F3 174.3(3) . . ?
F5 P1 F3 89.1(3) . . ?
F6 P1 F3 89.2(2) . . ?
F2 P1 F1 86.7(2) . . ?
F5 P1 F1 176.2(2) . . ?
F6 P1 F1 88.5(2) . . ?
F3 P1 F1 87.7(2) . . ?
F2 P1 F4 90.8(2) . . ?
F5 P1 F4 89.4(2) . . ?
F6 P1 F4 176.0(2) . . ?
F3 P1 F4 87.96(19) . . ?
F1 P1 F4 88.60(18) . . ?
H101 O100 H102 105.7 . . ?

loop_
_geom_bond_atom_site_label_1
_geom_bond_atom_site_label_2
_geom_bond_distance
_geom_bond_site_symmetry_2
_geom_bond_publ_flag
Co1 C23 2.023(2) . ?
Co1 C1 2.028(2) . ?
Co1 C2 2.033(2) . ?
Co1 C19 2.034(2) . ?
Co1 C5 2.034(2) . ?
Co1 C22 2.033(2) . ?
Co1 C3 2.042(2) . ?
Co1 C4 2.042(2) . ?
Co1 C20 2.050(2) . ?
Co1 C21 2.050(2) . ?
C1 C2 1.4200 . ?
C1 C5 1.4200 . ?
C1 H1 0.9300 . ?
C2 C3 1.4200 . ?
C2 H2 0.9300 . ?
C3 C4 1.4200 . ?
C3 H3 0.9300 . ?
C4 C5 1.4200 . ?
C4 H4 0.9300 . ?
C5 C6 1.491(3) . ?
C6 O1 1.210(4) . ?
C6 N1 1.351(4) . ?
C7 N3 1.307(4) . ?
C7 N2 1.366(4) . ?
C7 C14 1.477(4) . ?
C8 N4 1.309(4) . ?
C8 N2 1.378(4) . ?
C8 C9 1.467(5) . ?
C9 N5 1.346(4) . ?
C9 C10 1.370(5) . ?
C10 C11 1.387(5) . ?
C10 H10 0.9300 . ?
C11 C12 1.379(6) . ?
C11 H11 0.9300 . ?
C12 C13 1.370(6) . ?
C12 H12 0.9300 . ?
C13 N5 1.334(5) . ?
C13 H13 0.9300 . ?
C14 N6 1.343(4) . ?
C14 C15 1.375(5) . ?
C15 C16 1.386(5) . ?
C15 H15 0.9300 . ?
C16 C17 1.369(6) . ?
C16 H16 0.9300 . ?
C17 C18 1.372(5) . ?
C17 H17 0.9300 . ?
C18 N6 1.332(4) . ?
C18 H18 0.9300 . ?
C19 C20 1.4200 . ?
C19 C23 1.4200 . ?
C19 H19 0.9300 . ?
C20 C21 1.4200 . ?
C20 H20 0.9300 . ?
C21 C22 1.4200 . ?
C21 H21 0.9300 . ?
C22 C23 1.4200 . ?
C22 H22 0.9300 . ?
C23 C24 1.495(4) . ?
C24 O3 1.191(5) . ?
C24 O2 1.304(5) . ?
N1 N2 1.390(3) . ?
N1 H100 0.78(3) . ?
N3 N4 1.385(4) . ?
O2 H200 1.0629 . ?
P1 F2 1.542(3) . ?
P1 F5 1.545(4) . ?
P1 F6 1.577(3) . ?
P1 F3 1.586(3) . ?
P1 F1 1.591(3) . ?
P1 F4 1.593(3) . ?
O100 H101 0.8459 . ?
O100 H102 0.8539 . ?
